data_7716816
loop_
_publ_author_name
'Edwards, Abigail'
'Elkins, Landon J.'
'Slebodnick, Carla'
'Wang, Jinglei'
'Zhang, Qiang'
'Makal, Tegan A.'

_publ_section_title
;
 Structural diversity and solvent-induced transformations of a
 copper-based metal-organic framework with highly aromatic ligands.
;
_journal_issue 34
_journal_name_full 'Dalton transactions (Cambridge, England : 2003)'
_journal_page_first 14496
_journal_page_last 14504
_journal_paper_doi 10.1039/d4dt02085e
_journal_volume 53
_journal_year 2024
_chemical_formula_moiety 'C28 H25 N2 O6 Zn, 2(C3 H7 N O)'
_chemical_formula_sum 'C34 H39 N4 O8 Zn'
_chemical_formula_weight 697.06
_space_group_crystal_system orthorhombic
_space_group_IT_number 43
_space_group_name_Hall 'F 2 -2d'
_space_group_name_H-M_alt 'F d d 2'
_atom_sites_solution_hydrogens geom
_atom_sites_solution_primary dual
_audit_creation_date 2023-04-03
_audit_creation_method
;
Olex2 1.5
(compiled 2023.03.06 svn.rbb2c1857 for OlexSys, GUI svn.r6748)
;
_audit_update_record
;
2024-01-11 deposited with the CCDC.	2024-08-05 downloaded from the CCDC.
;
_cell_angle_alpha 90
_cell_angle_beta 90
_cell_angle_gamma 90
_cell_formula_units_Z 16
_cell_length_a 38.9726(6)
_cell_length_b 24.8157(5)
_cell_length_c 13.8024(2)
_cell_measurement_reflns_used 12826
_cell_measurement_temperature 100.0(2)
_cell_measurement_theta_max 76.9250
_cell_measurement_theta_min 3.7770
_cell_volume 13348.7(4)
_computing_cell_refinement 'CrysAlisPro 1.171.42.71a (Rigaku OD, 2022)'
_computing_data_collection 'CrysAlisPro 1.171.42.71a (Rigaku OD, 2022)'
_computing_data_reduction 'CrysAlisPro 1.171.42.71a (Rigaku OD, 2022)'
_computing_molecular_graphics 'Olex2 1.5 (Dolomanov et al., 2009)'
_computing_publication_material 'Olex2 1.5 (Dolomanov et al., 2009)'
_computing_structure_refinement 'SHELXL 2018/3 (Sheldrick, 2015)'
_computing_structure_solution 'SHELXT 2018/2 (Sheldrick, 2018)'
_diffrn_ambient_environment N~2~
_diffrn_ambient_temperature 100.0(2)
_diffrn_detector 'Hybrid Pixel Array Detector'
_diffrn_detector_area_resol_mean 10.0000
_diffrn_detector_type HyPix
_diffrn_measured_fraction_theta_full 1.000
_diffrn_measured_fraction_theta_max 0.989
_diffrn_measurement_details
;
List of Runs (angles in degrees, time in seconds):

  # Type    Start    End  Width  t~exp~   \w     \q     \k     \f   Frames
#--------------------------------------------------------------------------
  1  \w   -117.00 -27.00   0.50    4.00    --  -44.79 -51.00-145.00  180
  2  \w    -60.00  29.00   0.50    4.00    --  -44.79  51.00   0.00  178
  3  \w    -60.00 -15.00   0.50   20.00    --  -88.50  51.00   0.00   90
  4  \w   -161.00 -70.00   0.50   20.00    --  -88.50 -51.00-145.00  182
  5  \w     92.00 178.00   0.50   20.00    --  110.00  51.00   0.00  172
  6  \w    -85.00 -13.00   0.50    4.00    --  -44.79 125.00  60.00  144
  7  \w    -28.00  56.00   0.50    4.00    --   44.79 -51.00-145.00  168
  8  \w    -53.00 -28.00   0.50   20.00    --  -88.50  45.00-180.00   50
  9  \w     59.00  85.00   0.50   20.00    --  110.00-113.00-136.18   52
 10  \w     39.00  64.00   0.50   20.00    --  110.00 -61.00-120.00   50
 11  \w     44.00  70.00   0.50   20.00    --  110.00-125.00  60.00   52
 12  \w    153.00 178.00   0.50   20.00    --  110.00  95.00-110.84   50
 13  \w     43.00  68.00   0.50   20.00    --  110.00 -61.00 150.00   50
 14  \w     47.00  72.00   0.50   20.00    --  110.00-125.00  30.00   50
 15  \w     85.00 112.00   0.50   20.00    --  110.00-125.00  30.00   54
 16  \w     55.00  81.00   0.50   20.00    --  110.00 -94.00-150.00   52
 17  \w     38.00  63.00   0.50   20.00    --  110.00 -61.00   0.00   50
 18  \w     47.00  93.00   0.50   20.00    --  110.00 -77.00 -90.00   92
 19  \w     76.00 102.00   0.50   20.00    --  110.00 -94.00  60.00   52
 20  \w    105.00 131.00   0.50   20.00    --  110.00  95.00-110.84   52
 21  \w     39.00  64.00   0.50   20.00    --  110.00 -94.00  60.00   50
 22  \w     39.00 102.00   0.50   20.00    --  110.00 -77.00 -30.00  126
 23  \w     39.00  66.00   0.50   20.00    --  110.00 -77.00  90.00   54
 24  \w     71.00  96.00   0.50   20.00    --  110.00 -77.00  90.00   50
 25  \w     97.00 122.00   0.50   20.00    --  110.00  45.00-120.00   50
 26  \w     40.00  77.00   0.50   20.00    --  110.00 -77.00 150.00   74
 27  \w     38.00  66.00   0.50   20.00    --  110.00 -61.00 -90.00   56
 28  \w     39.00  64.00   0.50   20.00    --  110.00 -61.00 -60.00   50
 29  \w    112.00 169.00   0.50   20.00    --  110.00  15.00 -90.00  114
 30  \w     51.00 102.00   0.50   20.00    --  110.00 -77.00 120.00  102
 31  \w    152.00 177.00   0.50   20.00    --  110.00 126.00  93.87   50
 32  \w     85.00 135.00   0.50   20.00    --  110.00  77.00-120.00  100
 33  \w    142.00 171.00   0.50   20.00    --  110.00  77.00-120.00   58
 34  \w     41.00  67.00   0.50   20.00    --  110.00 -77.00   0.00   52
 35  \w     38.00  69.00   0.50   20.00    --  110.00 -61.00-180.00   62
 36  \w     40.00  68.00   0.50   20.00    --  110.00 -61.00-150.00   56
 37  \w    116.00 142.00   0.50   20.00    --  110.00  30.00 120.00   52
 38  \w    146.00 177.00   0.50   20.00    --  110.00  59.00 -93.41   62
 39  \w     74.00 105.00   0.50   20.00    --  110.00-125.00  60.00   62
;
_diffrn_measurement_device 'four-circle diffractometer'
_diffrn_measurement_device_type 'Rigaku Oxford Diffraction XtaLAB Synergy, Dualflex, HyPix 6000-HE'
_diffrn_measurement_method '\w scans'
_diffrn_orient_matrix_type 'CrysAlisPro convention (1999,Acta A55,543-557)'
_diffrn_orient_matrix_UB_11 -0.0076380000
_diffrn_orient_matrix_UB_12 -0.0367617000
_diffrn_orient_matrix_UB_13 0.0873702000
_diffrn_orient_matrix_UB_21 0.0232994000
_diffrn_orient_matrix_UB_22 -0.0438982000
_diffrn_orient_matrix_UB_23 -0.0436031000
_diffrn_orient_matrix_UB_31 0.0310103000
_diffrn_orient_matrix_UB_32 0.0238885000
_diffrn_orient_matrix_UB_33 0.0541787000
_diffrn_radiation_monochromator mirror
_diffrn_radiation_probe x-ray
_diffrn_radiation_type 'Cu K\a'
_diffrn_radiation_wavelength 1.54184
_diffrn_reflns_av_R_equivalents 0.0485
_diffrn_reflns_av_unetI/netI 0.0300
_diffrn_reflns_Laue_measured_fraction_full 1.000
_diffrn_reflns_Laue_measured_fraction_max 0.989
_diffrn_reflns_limit_h_max 49
_diffrn_reflns_limit_h_min -43
_diffrn_reflns_limit_k_max 31
_diffrn_reflns_limit_k_min -31
_diffrn_reflns_limit_l_max 17
_diffrn_reflns_limit_l_min -17
_diffrn_reflns_number 30940
_diffrn_reflns_point_group_measured_fraction_full 0.917
_diffrn_reflns_point_group_measured_fraction_max 0.895
_diffrn_reflns_theta_full 67.684
_diffrn_reflns_theta_max 77.352
_diffrn_reflns_theta_min 3.836
_diffrn_source 'micro-focus sealed X-ray tube'
_diffrn_source_type 'PhotonJet (Cu) X-ray Source'
_exptl_absorpt_coefficient_mu 1.498
_exptl_absorpt_correction_T_max 1.000
_exptl_absorpt_correction_T_min 0.762
_exptl_absorpt_correction_type gaussian
_exptl_absorpt_process_details
;
CrysAlisPro 1.171.42.71a (Rigaku Oxford Diffraction, 2022)
Numerical absorption correction based on gaussian integration over
a multifaceted crystal model
Empirical absorption correction using spherical harmonics,
implemented in SCALE3 ABSPACK scaling algorithm.
;
_exptl_crystal_colour yellow
_exptl_crystal_colour_primary yellow
_exptl_crystal_density_diffrn 1.387
_exptl_crystal_description prism
_exptl_crystal_F_000 5840
_exptl_crystal_size_max 0.16
_exptl_crystal_size_mid 0.09
_exptl_crystal_size_min 0.06
_refine_diff_density_max 1.587
_refine_diff_density_min -1.205
_refine_diff_density_rms 0.133
_refine_ls_abs_structure_details
;
 Refined as an inversion twin.
;
_refine_ls_abs_structure_Flack 0.30(5)
_refine_ls_extinction_method none
_refine_ls_goodness_of_fit_ref 1.048
_refine_ls_hydrogen_treatment constr
_refine_ls_matrix_type full
_refine_ls_number_parameters 442
_refine_ls_number_reflns 6325
_refine_ls_number_restraints 3
_refine_ls_restrained_S_all 1.048
_refine_ls_R_factor_all 0.0801
_refine_ls_R_factor_gt 0.0762
_refine_ls_shift/su_max 0.001
_refine_ls_shift/su_mean 0.000
_refine_ls_structure_factor_coef Fsqd
_refine_ls_weighting_details 'w=1/[\s^2^(Fo^2^)+(0.1899P)^2^+2.7196P] where P=(Fo^2^+2Fc^2^)/3'
_refine_ls_weighting_scheme calc
_refine_ls_wR_factor_gt 0.2121
_refine_ls_wR_factor_ref 0.2194
_reflns_Friedel_coverage 0.734
_reflns_Friedel_fraction_full 0.826
_reflns_Friedel_fraction_max 0.792
_reflns_number_gt 5764
_reflns_number_total 6325
_reflns_threshold_expression 'I > 2\s(I)'
_cod_data_source_file d4dt02085e2.cif
_cod_data_source_block cs2957
_cod_depositor_comments 'Adding full bibliography for 7716813--7716817.cif.'
_cod_database_code 7716816
_shelx_shelxl_version_number 2018/3
_chemical_oxdiff_formula 'C34 H39 N4 O8 Zn'
_chemical_oxdiff_usercomment 'Trevor Makal (UVA Wise) TM3125 10'
_shelx_space_group_comment
;
The symmetry employed for this shelxl refinement is uniquely defined
by the following loop, which should always be used as a source of
symmetry information in preference to the above space-group names.
They are only intended as comments.
;
_shelx_estimated_absorpt_t_max 0.916
_shelx_estimated_absorpt_t_min 0.796
_olex2_refinement_description
;
1. Twinned data refinement
 Scales: 0.70(5)
 0.30(5)
2. Fixed Uiso
 At 1.2 times of:
  All C(H) groups
 At 1.5 times of:
  All C(H,H,H) groups
3. Restrained distances
 O8-C32B
 1.25 with sigma of 0.02
 C32B-N4
 1.31 with sigma of 0.02
4. Uiso/Uaniso restraints and constraints
Uiso(C32B) = Uiso(C33B) = Uiso(C34B)
5. Others
 Sof(C34B)=Sof(H34D)=Sof(H34E)=Sof(H34F)=Sof(C32B)=Sof(H32B)=Sof(C33B)=
 Sof(H33D)=Sof(H33E)=Sof(H33F)=1-FVAR(1)
 Sof(C32)=Sof(H32)=Sof(C33)=Sof(H33A)=Sof(H33B)=Sof(H33C)=Sof(C34)=Sof(H34A)=
 Sof(H34B)=Sof(H34C)=FVAR(1)
6.a Me refined with riding coordinates:
 C33(H33A,H33B,H33C), C34(H34A,H34B,H34C), C34B(H34D,H34E,H34F), C33B(H33D,
 H33E,H33F)
6.b Aromatic/amide H refined with riding coordinates:
 C2(H2), C4(H4), C6(H6), C11(H11), C12(H12), C13(H13), C14(H14), C18(H18),
 C19(H19), C20(H20), C21(H21), C23(H23), C26(H26), C29(H29), C32(H32),
 C32B(H32B)
6.c Idealised Me refined as rotating group:
 C24(H24A,H24B,H24C), C25(H25A,H25B,H25C), C27(H27A,H27B,H27C), C28(H28A,H28B,
 H28C), C30(H30A,H30B,H30C), C31(H31A,H31B,H31C)
;
_olex2_date_sample_data_collection 2022-11-16
_olex2_date_sample_submission 2022-11-03
_olex2_exptl_crystal_mounting_method 'Mounted on nylon loop with perfluoroether oil'
_olex2_submission_original_sample_id 'TM3125 10'
_olex2_submission_special_instructions 'No special instructions were received'
_oxdiff_exptl_absorpt_empirical_details
;
Empirical correction (ABSPACK) includes:
- Absorption correction using spherical harmonics
- Frame scaling
;
_oxdiff_exptl_absorpt_empirical_full_max 1.649
_oxdiff_exptl_absorpt_empirical_full_min 0.598

loop_
_space_group_symop_operation_xyz
'x, y, z'
'-x, -y, z'
'x+1/4, -y+1/4, z+1/4'
'-x+1/4, y+1/4, z+1/4'
'x, y+1/2, z+1/2'
'-x, -y+1/2, z+1/2'
'x+1/4, -y+3/4, z+3/4'
'-x+1/4, y+3/4, z+3/4'
'x+1/2, y, z+1/2'
'-x+1/2, -y, z+1/2'
'x+3/4, -y+1/4, z+3/4'
'-x+3/4, y+1/4, z+3/4'
'x+1/2, y+1/2, z'
'-x+1/2, -y+1/2, z'
'x+3/4, -y+3/4, z+1/4'
'-x+3/4, y+3/4, z+1/4'

loop_
_atom_site_label
_atom_site_type_symbol
_atom_site_fract_x
_atom_site_fract_y
_atom_site_fract_z
_atom_site_U_iso_or_equiv
_atom_site_adp_type
_atom_site_occupancy
_atom_site_site_symmetry_order
_atom_site_calc_flag
_atom_site_refinement_flags_posn
_atom_site_refinement_flags_adp
_atom_site_refinement_flags_occupancy
_atom_site_disorder_assembly
_atom_site_disorder_group
Zn1 Zn 0.75039(2) 0.60708(3) 0.25797(8) 0.0410(3) Uani 1 1 d . . . . .
O1 O 0.73287(11) 0.56403(18) 0.3642(3) 0.0440(9) Uani 1 1 d . . . . .
O2 O 0.68904(10) 0.55124(19) 0.2627(4) 0.0468(9) Uani 1 1 d . . . . .
O3 O 0.73240(10) 0.42880(17) 0.6419(3) 0.0442(9) Uani 1 1 d . . . . .
O4 O 0.68784(11) 0.44152(18) 0.7411(3) 0.0451(10) Uani 1 1 d . . . . .
O5 O 0.77919(12) 0.66289(19) 0.3242(4) 0.0524(11) Uani 1 1 d . . . . .
O6 O 0.71960(13) 0.6642(2) 0.2041(4) 0.0567(12) Uani 1 1 d . . . . .
N1 N 0.82496(16) 0.7133(3) 0.3592(5) 0.0609(16) Uani 1 1 d . . . . .
N2 N 0.67295(18) 0.7016(3) 0.1354(5) 0.0648(16) Uani 1 1 d . . . . .
C1 C 0.63016(11) 0.4951(2) 0.4989(4) 0.0320(9) Uani 1 1 d . . . . .
C2 C 0.64831(14) 0.5175(2) 0.4228(4) 0.0358(10) Uani 1 1 d . . . . .
H2 H 0.636205 0.532370 0.369330 0.043 Uiso 1 1 calc R U . . .
C3 C 0.68393(13) 0.5187(2) 0.4233(4) 0.0353(10) Uani 1 1 d . . . . .
C4 C 0.70194(11) 0.4954(2) 0.5014(5) 0.0353(10) Uani 1 1 d . . . . .
H4 H 0.726318 0.495448 0.501933 0.042 Uiso 1 1 calc R U . . .
C5 C 0.68382(13) 0.4722(2) 0.5778(4) 0.0349(10) Uani 1 1 d . . . . .
C6 C 0.64777(13) 0.4731(2) 0.5771(4) 0.0349(10) Uani 1 1 d . . . . .
H6 H 0.635362 0.458626 0.630321 0.042 Uiso 1 1 calc R U . . .
C7 C 0.70281(14) 0.5462(2) 0.3431(4) 0.0390(11) Uani 1 1 d . . . . .
C8 C 0.70216(15) 0.4455(2) 0.6605(4) 0.0396(11) Uani 1 1 d . . . . .
C9 C 0.59186(11) 0.4961(2) 0.5012(5) 0.0332(9) Uani 1 1 d . . . . .
C10 C 0.57467(13) 0.5311(2) 0.5627(4) 0.0320(10) Uani 1 1 d . . . . .
C11 C 0.59236(13) 0.5667(2) 0.6280(4) 0.0369(11) Uani 1 1 d . . . . .
H11 H 0.616739 0.566618 0.628927 0.044 Uiso 1 1 calc R U . . .
C12 C 0.57518(15) 0.6001(3) 0.6880(5) 0.0437(13) Uani 1 1 d . . . . .
H12 H 0.587630 0.623505 0.729647 0.052 Uiso 1 1 calc R U . . .
C13 C 0.53855(16) 0.6008(2) 0.6896(5) 0.0410(12) Uani 1 1 d . . . . .
H13 H 0.526745 0.624635 0.731976 0.049 Uiso 1 1 calc R U . . .
C14 C 0.52073(13) 0.5676(2) 0.6307(4) 0.0345(10) Uani 1 1 d . . . . .
H14 H 0.496384 0.567625 0.633970 0.041 Uiso 1 1 calc R U . . .
C15 C 0.53747(13) 0.5322(2) 0.5632(4) 0.0318(10) Uani 1 1 d . . . . .
C16 C 0.51919(10) 0.4992(2) 0.5004(5) 0.0308(9) Uani 1 1 d . . . . .
C17 C 0.53629(12) 0.4635(2) 0.4377(4) 0.0313(10) Uani 1 1 d . . . . .
C18 C 0.51856(14) 0.4284(2) 0.3743(4) 0.0361(11) Uani 1 1 d . . . . .
H18 H 0.494191 0.429171 0.373104 0.043 Uiso 1 1 calc R U . . .
C19 C 0.53549(15) 0.3933(2) 0.3148(5) 0.0414(12) Uani 1 1 d . . . . .
H19 H 0.522875 0.371119 0.271427 0.050 Uiso 1 1 calc R U . . .
C20 C 0.57201(16) 0.3899(2) 0.3174(5) 0.0433(13) Uani 1 1 d . . . . .
H20 H 0.583671 0.364433 0.277895 0.052 Uiso 1 1 calc R U . . .
C21 C 0.59005(14) 0.4231(2) 0.3766(4) 0.0398(11) Uani 1 1 d . . . . .
H21 H 0.614378 0.420857 0.377179 0.048 Uiso 1 1 calc R U . . .
C22 C 0.57345(13) 0.4616(2) 0.4385(4) 0.0326(10) Uani 1 1 d . . . . .
C23 C 0.81034(17) 0.6723(3) 0.3158(5) 0.0484(14) Uani 1 1 d . . . . .
H23 H 0.823971 0.649055 0.276815 0.058 Uiso 1 1 calc R U . . .
C24 C 0.8616(2) 0.7244(4) 0.3536(8) 0.072(2) Uani 1 1 d . . . . .
H24A H 0.872590 0.714350 0.414910 0.107 Uiso 1 1 calc R U . . .
H24B H 0.865261 0.762864 0.341377 0.107 Uiso 1 1 calc R U . . .
H24C H 0.871740 0.703339 0.300692 0.107 Uiso 1 1 calc R U . . .
C25 C 0.8043(4) 0.7503(4) 0.4183(11) 0.089(4) Uani 1 1 d . . . . .
H25A H 0.809964 0.787583 0.401462 0.133 Uiso 1 1 calc R U . . .
H25B H 0.809131 0.744088 0.487035 0.133 Uiso 1 1 calc R U . . .
H25C H 0.779847 0.743810 0.405756 0.133 Uiso 1 1 calc R U . . .
C26 C 0.68794(18) 0.6635(3) 0.1853(5) 0.0503(14) Uani 1 1 d . . . . .
H26 H 0.674491 0.634200 0.208196 0.060 Uiso 1 1 calc R U . . .
C27 C 0.6917(3) 0.7473(4) 0.0980(10) 0.079(3) Uani 1 1 d . . . . .
H27A H 0.712726 0.752425 0.135852 0.119 Uiso 1 1 calc R U . . .
H27B H 0.677416 0.779739 0.102822 0.119 Uiso 1 1 calc R U . . .
H27C H 0.697662 0.740919 0.029993 0.119 Uiso 1 1 calc R U . . .
C28 C 0.6369(2) 0.6962(5) 0.1095(10) 0.093(3) Uani 1 1 d . . . . .
H28A H 0.625108 0.730592 0.120812 0.139 Uiso 1 1 calc R U . . .
H28B H 0.626265 0.668124 0.149427 0.139 Uiso 1 1 calc R U . . .
H28C H 0.634907 0.686437 0.040965 0.139 Uiso 1 1 calc R U . . .
O7 O 0.63198(16) 0.5971(4) -0.1017(6) 0.089(2) Uani 1 1 d . . . . .
N3 N 0.68838(16) 0.5784(2) -0.1226(5) 0.0549(13) Uani 1 1 d . . . . .
C29 C 0.6569(2) 0.5840(4) -0.1505(7) 0.077(2) Uani 1 1 d . . . . .
H29 H 0.652485 0.576979 -0.217062 0.092 Uiso 1 1 calc R U . . .
C30 C 0.6975(3) 0.5926(5) -0.0257(8) 0.087(3) Uani 1 1 d . . . . .
H30A H 0.722378 0.598374 -0.021927 0.130 Uiso 1 1 calc R U . . .
H30B H 0.690992 0.563310 0.018261 0.130 Uiso 1 1 calc R U . . .
H30C H 0.685550 0.625665 -0.007012 0.130 Uiso 1 1 calc R U . . .
C31 C 0.7158(2) 0.5621(4) -0.1866(8) 0.073(2) Uani 1 1 d . . . . .
H31A H 0.725655 0.528077 -0.163674 0.109 Uiso 1 1 calc R U . . .
H31B H 0.733679 0.589955 -0.187191 0.109 Uiso 1 1 calc R U . . .
H31C H 0.706803 0.557294 -0.252277 0.109 Uiso 1 1 calc R U . . .
O8 O 0.6467(3) 0.3661(6) 0.0338(9) 0.159(6) Uani 1 1 d D . . . .
N4 N 0.68582(17) 0.4199(3) 0.1067(5) 0.0574(14) Uani 1 1 d D . . . .
C32 C 0.6739(5) 0.3944(7) 0.0331(12) 0.102(7) Uani 0.715(17) 1 d . . P A 1
H32 H 0.686307 0.396782 -0.026058 0.122 Uiso 0.715(17) 1 calc R U P A 1
C33 C 0.6713(3) 0.4144(4) 0.2021(8) 0.061(3) Uani 0.715(17) 1 d . . P A 1
H33A H 0.684040 0.437175 0.247673 0.092 Uiso 0.715(17) 1 calc R U P A 1
H33B H 0.647191 0.425710 0.200841 0.092 Uiso 0.715(17) 1 calc R U P A 1
H33C H 0.672749 0.376735 0.222798 0.092 Uiso 0.715(17) 1 calc R U P A 1
C34 C 0.7158(3) 0.4553(5) 0.0983(11) 0.071(3) Uani 0.715(17) 1 d . . P A 1
H34A H 0.720991 0.471097 0.161702 0.107 Uiso 0.715(17) 1 calc R U P A 1
H34B H 0.735576 0.434337 0.075799 0.107 Uiso 0.715(17) 1 calc R U P A 1
H34C H 0.710909 0.484131 0.051776 0.107 Uiso 0.715(17) 1 calc R U P A 1
C34B C 0.6956(11) 0.4401(16) 0.009(4) 0.090(7) Uiso 0.285(17) 1 d . . P A 2
H34D H 0.713486 0.467544 0.015234 0.135 Uiso 0.285(17) 1 calc R U P A 2
H34E H 0.704182 0.410102 -0.030451 0.135 Uiso 0.285(17) 1 calc R U P A 2
H34F H 0.675403 0.455902 -0.022744 0.135 Uiso 0.285(17) 1 calc R U P A 2
C32B C 0.6615(8) 0.3821(13) 0.110(2) 0.090(7) Uiso 0.285(17) 1 d D . P A 2
H32B H 0.655271 0.366896 0.170200 0.108 Uiso 0.285(17) 1 calc R U P A 2
C33B C 0.7077(11) 0.4299(16) 0.181(4) 0.090(7) Uiso 0.285(17) 1 d . . P A 2
H33D H 0.723300 0.459227 0.163481 0.135 Uiso 0.285(17) 1 calc R U P A 2
H33E H 0.694478 0.440420 0.238828 0.135 Uiso 0.285(17) 1 calc R U P A 2
H33F H 0.720979 0.397388 0.195718 0.135 Uiso 0.285(17) 1 calc R U P A 2

loop_
_atom_site_aniso_label
_atom_site_aniso_U_11
_atom_site_aniso_U_22
_atom_site_aniso_U_33
_atom_site_aniso_U_23
_atom_site_aniso_U_13
_atom_site_aniso_U_12
Zn1 0.0345(4) 0.0555(4) 0.0331(4) -0.0007(3) 0.0046(2) -0.0010(3)
O1 0.036(2) 0.065(2) 0.030(2) -0.0023(16) 0.0020(16) -0.0070(17)
O2 0.037(2) 0.070(2) 0.034(2) 0.0043(19) 0.0013(18) -0.0027(17)
O3 0.0292(18) 0.067(2) 0.037(2) -0.0035(18) -0.0047(16) 0.0075(16)
O4 0.038(2) 0.067(2) 0.030(2) 0.0041(17) -0.0014(16) -0.0022(17)
O5 0.040(2) 0.064(2) 0.053(3) -0.013(2) 0.0014(19) -0.0062(19)
O6 0.047(3) 0.060(3) 0.063(3) 0.007(2) -0.003(2) 0.004(2)
N1 0.050(3) 0.083(4) 0.050(3) -0.017(3) -0.002(3) -0.013(3)
N2 0.062(4) 0.084(4) 0.049(4) 0.009(3) -0.003(3) 0.016(3)
C1 0.0242(19) 0.045(2) 0.027(2) -0.0085(17) 0.001(2) 0.0013(17)
C2 0.030(2) 0.050(2) 0.027(2) -0.003(2) -0.0007(19) 0.003(2)
C3 0.027(2) 0.049(2) 0.030(2) -0.006(2) 0.0030(19) 0.0025(19)
C4 0.0230(17) 0.052(2) 0.031(2) -0.0052(18) -0.002(2) 0.0009(19)
C5 0.025(2) 0.054(3) 0.025(2) -0.0049(19) -0.0010(18) 0.0016(18)
C6 0.028(2) 0.048(2) 0.028(2) -0.003(2) -0.0003(19) -0.0019(19)
C7 0.031(2) 0.050(3) 0.036(3) -0.007(2) 0.006(2) 0.001(2)
C8 0.035(3) 0.054(3) 0.030(3) -0.002(2) -0.006(2) -0.005(2)
C9 0.0253(19) 0.047(2) 0.028(2) 0.0004(16) -0.001(2) -0.0021(19)
C10 0.025(2) 0.045(2) 0.026(2) -0.0041(18) -0.0018(17) -0.0035(18)
C11 0.028(2) 0.049(2) 0.033(3) -0.008(2) 0.001(2) -0.0047(19)
C12 0.030(3) 0.056(3) 0.045(3) -0.015(2) -0.001(2) -0.006(2)
C13 0.036(3) 0.048(3) 0.039(3) -0.009(2) 0.005(2) 0.003(2)
C14 0.023(2) 0.049(2) 0.031(2) -0.004(2) -0.0007(19) -0.0008(18)
C15 0.028(2) 0.045(2) 0.023(2) 0.0000(18) 0.0010(18) 0.0018(19)
C16 0.0211(19) 0.044(2) 0.028(2) 0.0011(14) -0.001(2) -0.0004(18)
C17 0.022(2) 0.045(2) 0.026(2) 0.0006(19) 0.0004(17) 0.0025(18)
C18 0.030(2) 0.049(2) 0.030(2) -0.001(2) -0.002(2) -0.0042(19)
C19 0.033(3) 0.053(3) 0.038(3) -0.013(2) -0.003(2) -0.001(2)
C20 0.040(3) 0.053(3) 0.037(3) -0.010(2) -0.003(2) 0.007(2)
C21 0.030(2) 0.055(3) 0.035(3) -0.009(2) -0.001(2) 0.005(2)
C22 0.023(2) 0.048(2) 0.027(2) -0.0025(19) -0.0025(17) 0.0002(18)
C23 0.043(3) 0.064(3) 0.038(3) -0.004(3) -0.003(3) -0.006(3)
C24 0.056(4) 0.093(5) 0.067(5) -0.005(4) -0.002(4) -0.015(4)
C25 0.089(8) 0.095(7) 0.082(8) -0.036(6) 0.002(6) -0.005(5)
C26 0.045(3) 0.067(4) 0.039(3) -0.003(3) -0.002(3) 0.010(3)
C27 0.076(6) 0.085(6) 0.077(7) 0.019(5) 0.000(5) 0.018(4)
C28 0.063(5) 0.132(9) 0.083(7) 0.020(6) -0.022(5) 0.020(5)
O7 0.060(3) 0.133(5) 0.075(4) 0.028(4) 0.004(3) 0.019(3)
N3 0.052(3) 0.064(3) 0.049(3) -0.001(2) 0.001(3) -0.009(2)
C29 0.077(5) 0.095(6) 0.058(5) 0.013(4) -0.008(4) 0.009(4)
C30 0.070(5) 0.132(8) 0.059(5) -0.001(6) 0.006(4) -0.015(5)
C31 0.070(5) 0.073(4) 0.076(6) -0.019(4) 0.007(4) -0.009(4)
O8 0.161(10) 0.226(13) 0.089(7) -0.019(8) 0.005(7) -0.132(10)
N4 0.051(3) 0.070(3) 0.052(4) -0.001(3) 0.004(3) -0.004(2)
C32 0.116(12) 0.118(11) 0.071(9) -0.041(8) 0.048(9) -0.068(10)
C33 0.077(7) 0.062(5) 0.045(5) -0.001(4) 0.002(5) -0.012(4)
C34 0.061(6) 0.079(7) 0.073(8) -0.014(6) 0.016(6) -0.012(5)

loop_
_atom_type_symbol
_atom_type_description
_atom_type_scat_dispersion_real
_atom_type_scat_dispersion_imag
_atom_type_scat_source
C C 0.0181 0.0091 'International Tables Vol C Tables 4.2.6.8 and 6.1.1.4'
H H 0.0000 0.0000 'International Tables Vol C Tables 4.2.6.8 and 6.1.1.4'
N N 0.0311 0.0180 'International Tables Vol C Tables 4.2.6.8 and 6.1.1.4'
O O 0.0492 0.0322 'International Tables Vol C Tables 4.2.6.8 and 6.1.1.4'
Zn Zn -1.5491 0.6778 'International Tables Vol C Tables 4.2.6.8 and 6.1.1.4'

loop_
_exptl_crystal_face_index_h
_exptl_crystal_face_index_k
_exptl_crystal_face_index_l
_exptl_crystal_face_perp_dist
-5 -2 -1 0.0473
5 2 1 0.0473
4 -5 3 0.0573
-4 5 -3 0.0573
-3 -5 1 0.0715
3 5 -1 0.0715
5 -1 0 0.0505
-5 1 0 0.0505
2 -5 -3 0.0577
-2 5 3 0.0577
5 1 -1 0.0410
-5 -1 1 0.0410
-4 -3 -5 0.0464
4 3 5 0.0464
1 3 -5 0.0390
-1 -3 5 0.0390
5 -1 2 0.0404
-5 1 -2 0.0471
-5 1 2 0.0299
5 -1 -2 0.0299

loop_
_geom_angle_atom_site_label_1
_geom_angle_atom_site_label_2
_geom_angle_atom_site_label_3
_geom_angle
_geom_angle_site_symmetry_1
_geom_angle_site_symmetry_3
_geom_angle_publ_flag
O1 Zn1 O3 119.36(17) . 10_664 ?
O1 Zn1 O5 103.5(2) . . ?
O1 Zn1 O6 117.4(2) . . ?
O3 Zn1 O5 119.83(19) 10_664 . ?
O3 Zn1 O6 103.0(2) 10_664 . ?
O6 Zn1 O5 90.9(2) . . ?
C7 O1 Zn1 109.8(4) . . ?
C8 O3 Zn1 107.5(4) . 10_665 ?
C23 O5 Zn1 129.4(5) . . ?
C26 O6 Zn1 130.8(5) . . ?
C23 N1 C24 123.2(7) . . ?
C23 N1 C25 120.0(7) . . ?
C24 N1 C25 116.8(8) . . ?
C26 N2 C27 122.0(8) . . ?
C26 N2 C28 119.7(8) . . ?
C27 N2 C28 118.1(8) . . ?
C2 C1 C6 119.7(4) . . ?
C2 C1 C9 121.3(5) . . ?
C6 C1 C9 118.9(5) . . ?
C1 C2 H2 119.5 . . ?
C1 C2 C3 121.0(5) . . ?
C3 C2 H2 119.5 . . ?
C2 C3 C4 119.5(5) . . ?
C2 C3 C7 119.9(5) . . ?
C4 C3 C7 120.6(5) . . ?
C3 C4 H4 120.2 . . ?
C5 C4 C3 119.7(4) . . ?
C5 C4 H4 120.2 . . ?
C4 C5 C6 119.7(5) . . ?
C4 C5 C8 121.1(5) . . ?
C6 C5 C8 119.3(5) . . ?
C1 C6 C5 120.3(5) . . ?
C1 C6 H6 119.8 . . ?
C5 C6 H6 119.8 . . ?
O1 C7 C3 116.0(5) . . ?
O2 C7 O1 124.2(6) . . ?
O2 C7 C3 119.8(5) . . ?
O3 C8 C5 115.5(5) . . ?
O4 C8 O3 124.5(5) . . ?
O4 C8 C5 119.9(5) . . ?
C10 C9 C1 120.4(5) . . ?
C10 C9 C22 120.6(4) . . ?
C22 C9 C1 118.9(5) . . ?
C9 C10 C11 122.4(5) . . ?
C9 C10 C15 119.8(5) . . ?
C11 C10 C15 117.7(5) . . ?
C10 C11 H11 119.2 . . ?
C12 C11 C10 121.6(5) . . ?
C12 C11 H11 119.2 . . ?
C11 C12 H12 119.6 . . ?
C11 C12 C13 120.9(5) . . ?
C13 C12 H12 119.6 . . ?
C12 C13 H13 120.1 . . ?
C14 C13 C12 119.8(5) . . ?
C14 C13 H13 120.1 . . ?
C13 C14 H14 119.0 . . ?
C13 C14 C15 122.0(5) . . ?
C15 C14 H14 119.0 . . ?
C14 C15 C10 117.9(5) . . ?
C16 C15 C10 119.9(5) . . ?
C16 C15 C14 122.1(4) . . ?
C15 C16 C16 119.8(4) . 2_665 ?
C15 C16 C17 120.8(4) . . ?
C17 C16 C16 119.3(4) . 2_665 ?
C16 C17 C18 122.5(5) . . ?
C16 C17 C22 119.3(4) . . ?
C18 C17 C22 118.2(5) . . ?
C17 C18 H18 119.1 . . ?
C19 C18 C17 121.9(5) . . ?
C19 C18 H18 119.1 . . ?
C18 C19 H19 119.9 . . ?
C18 C19 C20 120.3(5) . . ?
C20 C19 H19 119.9 . . ?
C19 C20 H20 120.1 . . ?
C21 C20 C19 119.7(5) . . ?
C21 C20 H20 120.1 . . ?
C20 C21 H21 119.0 . . ?
C20 C21 C22 122.0(5) . . ?
C22 C21 H21 119.0 . . ?
C9 C22 C17 119.5(5) . . ?
C9 C22 C21 122.6(5) . . ?
C21 C22 C17 117.9(5) . . ?
O5 C23 N1 121.8(7) . . ?
O5 C23 H23 119.1 . . ?
N1 C23 H23 119.1 . . ?
N1 C24 H24A 109.5 . . ?
N1 C24 H24B 109.5 . . ?
N1 C24 H24C 109.5 . . ?
H24A C24 H24B 109.5 . . ?
H24A C24 H24C 109.5 . . ?
H24B C24 H24C 109.5 . . ?
N1 C25 H25A 109.5 . . ?
N1 C25 H25B 109.5 . . ?
N1 C25 H25C 109.5 . . ?
H25A C25 H25B 109.5 . . ?
H25A C25 H25C 109.5 . . ?
H25B C25 H25C 109.5 . . ?
O6 C26 N2 122.4(7) . . ?
O6 C26 H26 118.8 . . ?
N2 C26 H26 118.8 . . ?
N2 C27 H27A 109.5 . . ?
N2 C27 H27B 109.5 . . ?
N2 C27 H27C 109.5 . . ?
H27A C27 H27B 109.5 . . ?
H27A C27 H27C 109.5 . . ?
H27B C27 H27C 109.5 . . ?
N2 C28 H28A 109.5 . . ?
N2 C28 H28B 109.5 . . ?
N2 C28 H28C 109.5 . . ?
H28A C28 H28B 109.5 . . ?
H28A C28 H28C 109.5 . . ?
H28B C28 H28C 109.5 . . ?
C29 N3 C30 119.3(8) . . ?
C29 N3 C31 123.4(8) . . ?
C30 N3 C31 117.1(7) . . ?
O7 C29 N3 128.0(10) . . ?
O7 C29 H29 116.0 . . ?
N3 C29 H29 116.0 . . ?
N3 C30 H30A 109.5 . . ?
N3 C30 H30B 109.5 . . ?
N3 C30 H30C 109.5 . . ?
H30A C30 H30B 109.5 . . ?
H30A C30 H30C 109.5 . . ?
H30B C30 H30C 109.5 . . ?
N3 C31 H31A 109.5 . . ?
N3 C31 H31B 109.5 . . ?
N3 C31 H31C 109.5 . . ?
H31A C31 H31B 109.5 . . ?
H31A C31 H31C 109.5 . . ?
H31B C31 H31C 109.5 . . ?
C32 N4 C33 122.4(8) . . ?
C32 N4 C34 121.4(9) . . ?
C33 N4 C34 116.2(8) . . ?
C32B N4 C34B 116(2) . . ?
C32B N4 C33B 123(2) . . ?
C33B N4 C34B 118(2) . . ?
O8 C32 N4 124.5(12) . . ?
O8 C32 H32 117.7 . . ?
N4 C32 H32 117.7 . . ?
N4 C33 H33A 109.5 . . ?
N4 C33 H33B 109.5 . . ?
N4 C33 H33C 109.5 . . ?
H33A C33 H33B 109.5 . . ?
H33A C33 H33C 109.5 . . ?
H33B C33 H33C 109.5 . . ?
N4 C34 H34A 109.5 . . ?
N4 C34 H34B 109.5 . . ?
N4 C34 H34C 109.5 . . ?
H34A C34 H34B 109.5 . . ?
H34A C34 H34C 109.5 . . ?
H34B C34 H34C 109.5 . . ?
N4 C34B H34D 109.5 . . ?
N4 C34B H34E 109.5 . . ?
N4 C34B H34F 109.5 . . ?
H34D C34B H34E 109.5 . . ?
H34D C34B H34F 109.5 . . ?
H34E C34B H34F 109.5 . . ?
O8 C32B N4 122(3) . . ?
O8 C32B H32B 119.2 . . ?
N4 C32B H32B 119.2 . . ?
N4 C33B H33D 109.5 . . ?
N4 C33B H33E 109.5 . . ?
N4 C33B H33F 109.5 . . ?
H33D C33B H33E 109.5 . . ?
H33D C33B H33F 109.5 . . ?
H33E C33B H33F 109.5 . . ?

loop_
_geom_bond_atom_site_label_1
_geom_bond_atom_site_label_2
_geom_bond_distance
_geom_bond_site_symmetry_2
_geom_bond_publ_flag
Zn1 O1 1.938(5) . ?
Zn1 O3 1.952(5) 10_664 ?
Zn1 O5 2.003(5) . ?
Zn1 O6 2.000(5) . ?
O1 C7 1.286(7) . ?
O2 C7 1.239(8) . ?
O3 C8 1.275(7) . ?
O4 C8 1.249(8) . ?
O5 C23 1.242(8) . ?
O6 C26 1.261(9) . ?
N1 C23 1.313(9) . ?
N1 C24 1.458(10) . ?
N1 C25 1.468(13) . ?
N2 C26 1.307(10) . ?
N2 C27 1.446(13) . ?
N2 C28 1.457(12) . ?
C1 C2 1.384(8) . ?
C1 C6 1.390(8) . ?
C1 C9 1.493(6) . ?
C2 H2 0.9500 . ?
C2 C3 1.388(8) . ?
C3 C4 1.411(8) . ?
C3 C7 1.494(8) . ?
C4 H4 0.9500 . ?
C4 C5 1.393(9) . ?
C5 C6 1.405(7) . ?
C5 C8 1.501(8) . ?
C6 H6 0.9500 . ?
C9 C10 1.387(8) . ?
C9 C22 1.413(8) . ?
C10 C11 1.437(7) . ?
C10 C15 1.450(7) . ?
C11 H11 0.9500 . ?
C11 C12 1.351(8) . ?
C12 H12 0.9500 . ?
C12 C13 1.428(8) . ?
C13 H13 0.9500 . ?
C13 C14 1.350(8) . ?
C14 H14 0.9500 . ?
C14 C15 1.437(7) . ?
C15 C16 1.389(8) . ?
C16 C16 1.496(8) 2_665 ?
C16 C17 1.407(7) . ?
C17 C18 1.416(7) . ?
C17 C22 1.449(7) . ?
C18 H18 0.9500 . ?
C18 C19 1.366(8) . ?
C19 H19 0.9500 . ?
C19 C20 1.427(8) . ?
C20 H20 0.9500 . ?
C20 C21 1.358(8) . ?
C21 H21 0.9500 . ?
C21 C22 1.435(7) . ?
C23 H23 0.9500 . ?
C24 H24A 0.9800 . ?
C24 H24B 0.9800 . ?
C24 H24C 0.9800 . ?
C25 H25A 0.9800 . ?
C25 H25B 0.9800 . ?
C25 H25C 0.9800 . ?
C26 H26 0.9500 . ?
C27 H27A 0.9800 . ?
C27 H27B 0.9800 . ?
C27 H27C 0.9800 . ?
C28 H28A 0.9800 . ?
C28 H28B 0.9800 . ?
C28 H28C 0.9800 . ?
O7 C29 1.225(12) . ?
N3 C29 1.295(11) . ?
N3 C30 1.428(13) . ?
N3 C31 1.445(11) . ?
C29 H29 0.9500 . ?
C30 H30A 0.9800 . ?
C30 H30B 0.9800 . ?
C30 H30C 0.9800 . ?
C31 H31A 0.9800 . ?
C31 H31B 0.9800 . ?
C31 H31C 0.9800 . ?
O8 C32 1.273(15) . ?
O8 C32B 1.26(2) . ?
N4 C32 1.284(16) . ?
N4 C33 1.441(12) . ?
N4 C34 1.467(13) . ?
N4 C34B 1.49(5) . ?
N4 C32B 1.33(2) . ?
N4 C33B 1.36(5) . ?
C32 H32 0.9500 . ?
C33 H33A 0.9800 . ?
C33 H33B 0.9800 . ?
C33 H33C 0.9800 . ?
C34 H34A 0.9800 . ?
C34 H34B 0.9800 . ?
C34 H34C 0.9800 . ?
C34B H34D 0.9800 . ?
C34B H34E 0.9800 . ?
C34B H34F 0.9800 . ?
C32B H32B 0.9500 . ?
C33B H33D 0.9800 . ?
C33B H33E 0.9800 . ?
C33B H33F 0.9800 . ?

loop_
_geom_torsion_atom_site_label_1
_geom_torsion_atom_site_label_2
_geom_torsion_atom_site_label_3
_geom_torsion_atom_site_label_4
_geom_torsion
_geom_torsion_site_symmetry_1
_geom_torsion_site_symmetry_2
_geom_torsion_site_symmetry_3
_geom_torsion_site_symmetry_4
_geom_torsion_publ_flag
Zn1 O1 C7 O2 7.2(7) . . . . ?
Zn1 O1 C7 C3 -171.8(4) . . . . ?
Zn1 O3 C8 O4 3.8(7) 10_665 . . . ?
Zn1 O3 C8 C5 -177.3(4) 10_665 . . . ?
Zn1 O5 C23 N1 174.6(6) . . . . ?
Zn1 O6 C26 N2 -168.4(6) . . . . ?
C1 C2 C3 C4 1.7(8) . . . . ?
C1 C2 C3 C7 -176.2(5) . . . . ?
C1 C9 C10 C11 -1.5(9) . . . . ?
C1 C9 C10 C15 179.1(5) . . . . ?
C1 C9 C22 C17 -178.0(5) . . . . ?
C1 C9 C22 C21 4.0(9) . . . . ?
C2 C1 C6 C5 -1.8(8) . . . . ?
C2 C1 C9 C10 -105.4(7) . . . . ?
C2 C1 C9 C22 73.4(7) . . . . ?
C2 C3 C4 C5 -1.0(8) . . . . ?
C2 C3 C7 O1 154.1(5) . . . . ?
C2 C3 C7 O2 -25.0(8) . . . . ?
C3 C4 C5 C6 -1.0(8) . . . . ?
C3 C4 C5 C8 178.0(5) . . . . ?
C4 C3 C7 O1 -23.8(8) . . . . ?
C4 C3 C7 O2 157.1(6) . . . . ?
C4 C5 C6 C1 2.5(8) . . . . ?
C4 C5 C8 O3 -23.4(8) . . . . ?
C4 C5 C8 O4 155.6(6) . . . . ?
C6 C1 C2 C3 -0.3(8) . . . . ?
C6 C1 C9 C10 71.8(7) . . . . ?
C6 C1 C9 C22 -109.4(6) . . . . ?
C6 C5 C8 O3 155.7(5) . . . . ?
C6 C5 C8 O4 -25.4(8) . . . . ?
C7 C3 C4 C5 176.9(5) . . . . ?
C8 C5 C6 C1 -176.5(5) . . . . ?
C9 C1 C2 C3 176.9(5) . . . . ?
C9 C1 C6 C5 -179.1(5) . . . . ?
C9 C10 C11 C12 -179.4(6) . . . . ?
C9 C10 C15 C14 177.7(5) . . . . ?
C9 C10 C15 C16 -1.6(8) . . . . ?
C10 C9 C22 C17 0.8(9) . . . . ?
C10 C9 C22 C21 -177.2(5) . . . . ?
C10 C11 C12 C13 0.9(10) . . . . ?
C10 C15 C16 C16 -179.4(5) . . . 2_665 ?
C10 C15 C16 C17 1.7(9) . . . . ?
C11 C10 C15 C14 -1.7(8) . . . . ?
C11 C10 C15 C16 179.0(5) . . . . ?
C11 C12 C13 C14 0.2(10) . . . . ?
C12 C13 C14 C15 -2.0(9) . . . . ?
C13 C14 C15 C10 2.8(8) . . . . ?
C13 C14 C15 C16 -177.9(6) . . . . ?
C14 C15 C16 C16 1.3(8) . . . 2_665 ?
C14 C15 C16 C17 -177.6(5) . . . . ?
C15 C10 C11 C12 0.0(9) . . . . ?
C15 C16 C17 C18 178.5(5) . . . . ?
C15 C16 C17 C22 -0.5(9) . . . . ?
C16 C16 C17 C18 -0.4(8) 2_665 . . . ?
C16 C16 C17 C22 -179.4(5) 2_665 . . . ?
C16 C17 C18 C19 -179.0(6) . . . . ?
C16 C17 C22 C9 -0.7(8) . . . . ?
C16 C17 C22 C21 177.4(5) . . . . ?
C17 C18 C19 C20 2.2(9) . . . . ?
C18 C17 C22 C9 -179.8(5) . . . . ?
C18 C17 C22 C21 -1.7(8) . . . . ?
C18 C19 C20 C21 -2.6(10) . . . . ?
C19 C20 C21 C22 0.9(10) . . . . ?
C20 C21 C22 C9 179.3(6) . . . . ?
C20 C21 C22 C17 1.3(9) . . . . ?
C22 C9 C10 C11 179.7(5) . . . . ?
C22 C9 C10 C15 0.4(9) . . . . ?
C22 C17 C18 C19 0.0(8) . . . . ?
C24 N1 C23 O5 177.8(8) . . . . ?
C25 N1 C23 O5 -1.1(13) . . . . ?
C27 N2 C26 O6 0.0(13) . . . . ?
C28 N2 C26 O6 175.2(9) . . . . ?
C30 N3 C29 O7 -5.2(16) . . . . ?
C31 N3 C29 O7 179.3(10) . . . . ?
C33 N4 C32 O8 7(3) . . . . ?
C34 N4 C32 O8 -174.9(18) . . . . ?
C34B N4 C32B O8 -3(5) . . . . ?
C33B N4 C32B O8 -165(3) . . . . ?

loop_
_twin_individual_id
_twin_individual_mass_fraction_refined
1 0.70(5)
2 0.30(5)

loop_
_exptl_oxdiff_crystal_face_indexfrac_h
_exptl_oxdiff_crystal_face_indexfrac_k
_exptl_oxdiff_crystal_face_indexfrac_l
_exptl_oxdiff_crystal_face_x
_exptl_oxdiff_crystal_face_y
_exptl_oxdiff_crystal_face_z
-4.9990 -1.9999 -1.0001 0.0243 0.0149 -0.2570
4.9990 1.9999 1.0001 -0.0243 -0.0149 0.2570
4.0009 -4.9997 3.0000 0.4153 0.1819 0.1672
-4.0009 4.9997 -3.0000 -0.4153 -0.1819 -0.1672
-2.9986 -4.9997 0.9999 0.2941 0.1060 -0.1582
2.9986 4.9997 -0.9999 -0.2941 -0.1060 0.1582
5.0009 -0.9999 0.0000 -0.0014 0.1604 0.1312
-5.0009 0.9999 -0.0000 0.0014 -0.1604 -0.1312
2.0039 -4.9997 -3.0001 -0.0936 0.3970 -0.2198
-2.0039 4.9997 3.0001 0.0936 -0.3970 0.2198
5.0005 1.0000 -1.0000 -0.1623 0.1162 0.1248
-5.0005 -1.0000 1.0000 0.1623 -0.1162 -0.1248
-3.9964 -2.9998 -5.0001 -0.2961 0.2566 -0.4665
3.9964 2.9998 5.0001 0.2961 -0.2566 0.4665
1.0014 2.9998 -5.0000 -0.5548 0.1097 -0.1682
-1.0014 -2.9998 5.0000 0.5548 -0.1097 0.1682
4.9998 -0.9999 2.0000 0.1733 0.0732 0.2395
-4.9998 0.9999 -2.0000 -0.1733 -0.0732 -0.2395
-5.0019 0.9999 2.0000 0.1762 -0.2476 -0.0229
5.0019 -0.9999 -2.0000 -0.1762 0.2476 0.0229
